data_7034179
loop_
_publ_author_name
'Gaona, Miguel \'Angel'
'Montilla, Francisco'
'\'Alvarez, Eleuterio'
'Galindo, Agust\'in'

_publ_section_title
;
 Synthesis, characterization and structure of nickel and copper compounds
 containing ligands derived from keto-enehydrazines and their catalytic
 application for aerobic oxidation of alcohols.
;
_journal_issue 14
_journal_name_full 'Dalton transactions (Cambridge, England : 2003)'
_journal_page_first 6516
_journal_page_last 6525
_journal_paper_doi 10.1039/c5dt00358j
_journal_volume 44
_journal_year 2015
_chemical_formula_moiety 'C17 H18 N2 O'
_chemical_formula_sum 'C17 H18 N2 O'
_chemical_formula_weight 266.33
_chemical_name_systematic
;
  ?
;
_space_group_IT_number 2
_symmetry_cell_setting triclinic
_symmetry_space_group_name_Hall '-P 1'
_symmetry_space_group_name_H-M 'P -1'
_atom_sites_solution_hydrogens geom
_atom_sites_solution_primary direct
_atom_sites_solution_secondary difmap
_audit_creation_method SHELXL-97
_audit_update_record
;
2015-01-26 deposited with the CCDC.
2015-02-24 downloaded from the CCDC.
;
_cell_angle_alpha 75.8880(10)
_cell_angle_beta 64.8270(10)
_cell_angle_gamma 74.5770(10)
_cell_formula_units_Z 2
_cell_length_a 9.1428(4)
_cell_length_b 9.2155(4)
_cell_length_c 9.7631(4)
_cell_measurement_reflns_used 8698
_cell_measurement_temperature 213(2)
_cell_measurement_theta_max 30.48
_cell_measurement_theta_min 2.68
_cell_volume 709.56(5)
_computing_cell_refinement 'APEX2 Software Suite (Bruker, 2007)'
_computing_data_collection 'APEX2 Software Suite (Bruker, 2007)'
_computing_data_reduction 'APEX2 Software Suite (Bruker, 2007)'
_computing_molecular_graphics 'SHELXTL (Sheldrick, 2008)'
_computing_publication_material 'SHELXTL and publCIF (Westrip, 2010)'
_computing_structure_refinement 'SHELXL97 (Sheldrick, 2008)'
_computing_structure_solution 'SIR2002 (Burla et al., 2003)'
_diffrn_ambient_temperature 213(2)
_diffrn_detector_area_resol_mean 8.26
_diffrn_measured_fraction_theta_full 0.991
_diffrn_measured_fraction_theta_max 0.991
_diffrn_measurement_device_type
;
  Bruker-Nonius X8kappa APEX II CCD area detector
;
_diffrn_measurement_method 'phi and omega scans with narrow frames'
_diffrn_radiation_monochromator graphite
_diffrn_radiation_source 'fine-focus sealed tube'
_diffrn_radiation_type MoK\a
_diffrn_radiation_wavelength 0.71073
_diffrn_reflns_av_R_equivalents 0.0201
_diffrn_reflns_av_sigmaI/netI 0.0128
_diffrn_reflns_limit_h_max 10
_diffrn_reflns_limit_h_min -10
_diffrn_reflns_limit_k_max 11
_diffrn_reflns_limit_k_min -11
_diffrn_reflns_limit_l_max 11
_diffrn_reflns_limit_l_min -10
_diffrn_reflns_number 12160
_diffrn_reflns_theta_full 25.25
_diffrn_reflns_theta_max 25.25
_diffrn_reflns_theta_min 2.97
_diffrn_standards_decay_% 0
_exptl_absorpt_coefficient_mu 0.078
_exptl_absorpt_correction_T_max 0.9855
_exptl_absorpt_correction_T_min 0.9628
_exptl_absorpt_correction_type multi-scan
_exptl_absorpt_process_details
;
program SADABS, Bruker (2001).
;
_exptl_crystal_colour yellow
_exptl_crystal_density_diffrn 1.247
_exptl_crystal_density_method 'not measured'
_exptl_crystal_description prism
_exptl_crystal_F_000 284
_exptl_crystal_size_max 0.50
_exptl_crystal_size_mid 0.40
_exptl_crystal_size_min 0.20
_refine_diff_density_max 0.265
_refine_diff_density_min -0.219
_refine_diff_density_rms 0.046
_refine_ls_extinction_method none
_refine_ls_goodness_of_fit_ref 1.056
_refine_ls_hydrogen_treatment mixed
_refine_ls_matrix_type full
_refine_ls_number_parameters 186
_refine_ls_number_reflns 2538
_refine_ls_number_restraints 1
_refine_ls_restrained_S_all 1.056
_refine_ls_R_factor_all 0.0413
_refine_ls_R_factor_gt 0.0377
_refine_ls_shift/su_max 0.001
_refine_ls_shift/su_mean 0.000
_refine_ls_structure_factor_coef Fsqd
_refine_ls_weighting_details 'calc w=1/[\s^2^(Fo^2^)+(0.0677P)^2^+0.1598P] where P=(Fo^2^+2Fc^2^)/3'
_refine_ls_weighting_scheme calc
_refine_ls_wR_factor_gt 0.1081
_refine_ls_wR_factor_ref 0.1114
_reflns_number_gt 2303
_reflns_number_total 2538
_reflns_threshold_expression >2sigma(I)
_cod_data_source_file c5dt00358j2.cif
_cod_data_source_block HLPhPh
_cod_depositor_comments
;
The following automatic conversions were performed:

'_symmetry_cell_setting' value 'Triclinic' changed to 'triclinic'
according to
/usr/data/users/saulius/crontab/automatic-downloads/rss-feeds/RSC/lib/dictionaries/cif_core.dic
dictionary named 'cif_core.dic' version 2.4.2 from 2011-04-26.

Automatic conversion script
Id: cif_fix_values 3008 2015-01-20 13:52:24Z robertas 

 Adding full bibliography for 7034178--7034181.cif.
;
_cod_database_code 7034179

loop_
_symmetry_equiv_pos_as_xyz
'x, y, z'
'-x, -y, -z'

loop_
_atom_site_label
_atom_site_type_symbol
_atom_site_fract_x
_atom_site_fract_y
_atom_site_fract_z
_atom_site_U_iso_or_equiv
_atom_site_adp_type
_atom_site_occupancy
_atom_site_symmetry_multiplicity
_atom_site_calc_flag
_atom_site_refinement_flags
O1 O 0.33339(11) 1.07515(11) 0.10242(10) 0.0405(3) Uani 1 1 d .
N1 N 0.50273(12) 0.84610(11) 0.24073(12) 0.0297(3) Uani 1 1 d D
H1N H 0.503(2) 0.8928(18) 0.1473(16) 0.045 Uiso 1 1 d D
N2 N 0.62627(12) 0.72074(11) 0.24815(12) 0.0304(3) Uani 1 1 d .
C1 C 0.10178(17) 1.23944(16) 0.25210(18) 0.0440(4) Uani 1 1 d .
H1A H 0.1200 1.3086 0.1564 0.066 Uiso 1 1 calc R
H1B H 0.0903 1.2933 0.3310 0.066 Uiso 1 1 calc R
H1C H 0.0023 1.2003 0.2818 0.066 Uiso 1 1 calc R
C2 C 0.24654(14) 1.10844(13) 0.23195(14) 0.0300(3) Uani 1 1 d .
C3 C 0.27255(15) 1.02764(14) 0.36598(14) 0.0310(3) Uani 1 1 d .
H3 H 0.2019 1.0624 0.4594 0.037 Uiso 1 1 calc R
C4 C 0.39362(14) 0.90228(13) 0.36893(13) 0.0285(3) Uani 1 1 d .
C5 C 0.40821(18) 0.82269(17) 0.51685(15) 0.0426(3) Uani 1 1 d .
H5A H 0.4082 0.7152 0.5278 0.064 Uiso 1 1 calc R
H5B H 0.3159 0.8662 0.6012 0.064 Uiso 1 1 calc R
H5C H 0.5100 0.8350 0.5175 0.064 Uiso 1 1 calc R
C6 C 0.61984(14) 0.58747(13) 0.20519(13) 0.0272(3) Uani 1 1 d .
C7 C 0.46902(17) 0.55099(16) 0.24018(17) 0.0406(3) Uani 1 1 d .
H7 H 0.3714 0.6140 0.2939 0.049 Uiso 1 1 calc R
C8 C 0.4618(2) 0.42217(17) 0.1963(2) 0.0522(4) Uani 1 1 d .
H8 H 0.3588 0.3987 0.2205 0.063 Uiso 1 1 calc R
C9 C 0.6026(2) 0.32765(16) 0.11776(19) 0.0485(4) Uani 1 1 d .
H9 H 0.5965 0.2408 0.0876 0.058 Uiso 1 1 calc R
C10 C 0.75233(19) 0.36258(15) 0.08433(16) 0.0414(3) Uani 1 1 d .
H10 H 0.8494 0.2982 0.0319 0.050 Uiso 1 1 calc R
C11 C 0.76242(16) 0.49132(14) 0.12678(14) 0.0330(3) Uani 1 1 d .
H11 H 0.8659 0.5138 0.1026 0.040 Uiso 1 1 calc R
C12 C 0.76949(14) 0.74983(13) 0.24990(13) 0.0269(3) Uani 1 1 d .
C13 C 0.85924(15) 0.63882(14) 0.32462(15) 0.0332(3) Uani 1 1 d .
H13 H 0.8256 0.5447 0.3711 0.040 Uiso 1 1 calc R
C14 C 0.99736(16) 0.66710(15) 0.33034(15) 0.0362(3) Uani 1 1 d .
H14 H 1.0586 0.5910 0.3788 0.043 Uiso 1 1 calc R
C15 C 1.04663(16) 0.80611(15) 0.26566(15) 0.0357(3) Uani 1 1 d .
H15 H 1.1403 0.8251 0.2704 0.043 Uiso 1 1 calc R
C16 C 0.95613(16) 0.91639(14) 0.19413(15) 0.0353(3) Uani 1 1 d .
H16 H 0.9881 1.0116 0.1509 0.042 Uiso 1 1 calc R
C17 C 0.81913(15) 0.88909(14) 0.18499(14) 0.0317(3) Uani 1 1 d .
H17 H 0.7596 0.9650 0.1347 0.038 Uiso 1 1 calc R

loop_
_atom_site_aniso_label
_atom_site_aniso_U_11
_atom_site_aniso_U_22
_atom_site_aniso_U_33
_atom_site_aniso_U_23
_atom_site_aniso_U_13
_atom_site_aniso_U_12
O1 0.0382(5) 0.0440(5) 0.0323(5) -0.0051(4) -0.0146(4) 0.0049(4)
N1 0.0272(5) 0.0278(5) 0.0297(5) -0.0054(4) -0.0130(4) 0.0066(4)
N2 0.0252(5) 0.0241(5) 0.0419(6) -0.0071(4) -0.0169(4) 0.0038(4)
C1 0.0382(7) 0.0332(7) 0.0597(9) -0.0104(6) -0.0238(7) 0.0066(6)
C2 0.0257(6) 0.0262(6) 0.0390(7) -0.0069(5) -0.0133(5) -0.0030(5)
C3 0.0271(6) 0.0317(6) 0.0313(6) -0.0114(5) -0.0089(5) 0.0013(5)
C4 0.0271(6) 0.0296(6) 0.0289(6) -0.0055(5) -0.0110(5) -0.0041(5)
C5 0.0438(8) 0.0466(8) 0.0312(7) -0.0044(6) -0.0152(6) 0.0016(6)
C6 0.0297(6) 0.0242(6) 0.0273(6) -0.0002(4) -0.0143(5) -0.0019(4)
C7 0.0312(7) 0.0360(7) 0.0554(8) -0.0052(6) -0.0208(6) -0.0020(5)
C8 0.0502(9) 0.0411(8) 0.0812(11) -0.0025(8) -0.0419(8) -0.0117(7)
C9 0.0745(11) 0.0297(7) 0.0603(9) -0.0046(6) -0.0464(9) -0.0072(7)
C10 0.0541(9) 0.0323(7) 0.0366(7) -0.0089(6) -0.0215(6) 0.0042(6)
C11 0.0321(6) 0.0310(6) 0.0319(6) -0.0047(5) -0.0108(5) -0.0017(5)
C12 0.0251(6) 0.0260(6) 0.0270(6) -0.0072(5) -0.0092(5) 0.0005(4)
C13 0.0330(6) 0.0271(6) 0.0383(7) 0.0004(5) -0.0165(5) -0.0042(5)
C14 0.0341(7) 0.0365(7) 0.0402(7) -0.0041(5) -0.0208(6) -0.0005(5)
C15 0.0321(6) 0.0407(7) 0.0389(7) -0.0129(6) -0.0140(5) -0.0069(5)
C16 0.0397(7) 0.0294(6) 0.0361(7) -0.0076(5) -0.0112(5) -0.0087(5)
C17 0.0352(7) 0.0255(6) 0.0320(6) -0.0040(5) -0.0139(5) -0.0004(5)

loop_
_atom_type_symbol
_atom_type_description
_atom_type_scat_dispersion_real
_atom_type_scat_dispersion_imag
_atom_type_scat_source
C C 0.0033 0.0016 'International Tables Vol C Tables 4.2.6.8 and 6.1.1.4'
H H 0.0000 0.0000 'International Tables Vol C Tables 4.2.6.8 and 6.1.1.4'
N N 0.0061 0.0033 'International Tables Vol C Tables 4.2.6.8 and 6.1.1.4'
O O 0.0106 0.0060 'International Tables Vol C Tables 4.2.6.8 and 6.1.1.4'

loop_
_geom_angle_atom_site_label_1
_geom_angle_atom_site_label_2
_geom_angle_atom_site_label_3
_geom_angle
C4 N1 N2 120.21(10)
C4 N1 H1N 121.1(10)
N2 N1 H1N 118.5(10)
N1 N2 C12 117.05(9)
N1 N2 C6 115.97(10)
C12 N2 C6 123.84(9)
C2 C1 H1A 109.5
C2 C1 H1B 109.5
H1A C1 H1B 109.5
C2 C1 H1C 109.5
H1A C1 H1C 109.5
H1B C1 H1C 109.5
O1 C2 C3 123.45(11)
O1 C2 C1 119.28(12)
C3 C2 C1 117.25(11)
C4 C3 C2 124.76(11)
C4 C3 H3 117.6
C2 C3 H3 117.6
N1 C4 C3 121.96(11)
N1 C4 C5 117.36(11)
C3 C4 C5 120.68(11)
C4 C5 H5A 109.5
C4 C5 H5B 109.5
H5A C5 H5B 109.5
C4 C5 H5C 109.5
H5A C5 H5C 109.5
H5B C5 H5C 109.5
C7 C6 C11 118.66(12)
C7 C6 N2 119.87(11)
C11 C6 N2 121.47(11)
C8 C7 C6 120.16(13)
C8 C7 H7 119.9
C6 C7 H7 119.9
C9 C8 C7 121.24(14)
C9 C8 H8 119.4
C7 C8 H8 119.4
C10 C9 C8 118.76(13)
C10 C9 H9 120.6
C8 C9 H9 120.6
C9 C10 C11 120.98(13)
C9 C10 H10 119.5
C11 C10 H10 119.5
C10 C11 C6 120.20(13)
C10 C11 H11 119.9
C6 C11 H11 119.9
C17 C12 C13 119.04(11)
C17 C12 N2 121.42(10)
C13 C12 N2 119.47(11)
C14 C13 C12 120.10(12)
C14 C13 H13 120.0
C12 C13 H13 120.0
C13 C14 C15 120.78(12)
C13 C14 H14 119.6
C15 C14 H14 119.6
C16 C15 C14 118.96(12)
C16 C15 H15 120.5
C14 C15 H15 120.5
C15 C16 C17 121.03(12)
C15 C16 H16 119.5
C17 C16 H16 119.5
C16 C17 C12 120.07(11)
C16 C17 H17 120.0
C12 C17 H17 120.0

loop_
_geom_bond_atom_site_label_1
_geom_bond_atom_site_label_2
_geom_bond_distance
O1 C2 1.2366(16)
N1 C4 1.3450(15)
N1 N2 1.3965(13)
N1 H1N 0.908(13)
N2 C12 1.4124(16)
N2 C6 1.4135(16)
C1 C2 1.5140(16)
C1 H1A 0.9700
C1 H1B 0.9700
C1 H1C 0.9700
C2 C3 1.4208(18)
C3 C4 1.3753(17)
C3 H3 0.9400
C4 C5 1.4955(17)
C5 H5A 0.9700
C5 H5B 0.9700
C5 H5C 0.9700
C6 C7 1.3860(18)
C6 C11 1.3921(17)
C7 C8 1.382(2)
C7 H7 0.9400
C8 C9 1.376(2)
C8 H8 0.9400
C9 C10 1.373(2)
C9 H9 0.9400
C10 C11 1.3851(19)
C10 H10 0.9400
C11 H11 0.9400
C12 C17 1.3867(17)
C12 C13 1.3967(17)
C13 C14 1.3812(18)
C13 H13 0.9400
C14 C15 1.3833(19)
C14 H14 0.9400
C15 C16 1.3796(19)
C15 H15 0.9400
C16 C17 1.3835(18)
C16 H16 0.9400
C17 H17 0.9400

loop_
_geom_hbond_atom_site_label_D
_geom_hbond_atom_site_label_H
_geom_hbond_atom_site_label_A
_geom_hbond_distance_DH
_geom_hbond_distance_HA
_geom_hbond_distance_DA
_geom_hbond_angle_DHA
_geom_hbond_site_symmetry_A
N1 H1N O1 0.908(13) 2.062(15) 2.7067(13) 126.9(13) .
N1 H1N O1 0.908(13) 2.247(15) 3.0196(14) 142.6(14) 2_675

loop_
_geom_torsion_atom_site_label_1
_geom_torsion_atom_site_label_2
_geom_torsion_atom_site_label_3
_geom_torsion_atom_site_label_4
_geom_torsion
C4 N1 N2 C12 -83.26(14)
C4 N1 N2 C6 115.96(12)
O1 C2 C3 C4 -1.4(2)
C1 C2 C3 C4 177.17(12)
N2 N1 C4 C3 178.48(11)
N2 N1 C4 C5 -1.65(17)
C2 C3 C4 N1 1.4(2)
C2 C3 C4 C5 -178.44(12)
N1 N2 C6 C7 -35.77(15)
C12 N2 C6 C7 164.90(12)
N1 N2 C6 C11 143.72(11)
C12 N2 C6 C11 -15.61(17)
C11 C6 C7 C8 -0.6(2)
N2 C6 C7 C8 178.93(13)
C6 C7 C8 C9 0.1(2)
C7 C8 C9 C10 0.6(2)
C8 C9 C10 C11 -0.8(2)
C9 C10 C11 C6 0.3(2)
C7 C6 C11 C10 0.38(18)
N2 C6 C11 C10 -179.13(11)
N1 N2 C12 C17 -26.40(16)
C6 N2 C12 C17 132.73(12)
N1 N2 C12 C13 150.61(11)
C6 N2 C12 C13 -50.26(16)
C17 C12 C13 C14 -1.39(18)
N2 C12 C13 C14 -178.48(11)
C12 C13 C14 C15 1.5(2)
C13 C14 C15 C16 -0.4(2)
C14 C15 C16 C17 -0.73(19)
C15 C16 C17 C12 0.80(19)
C13 C12 C17 C16 0.27(18)
N2 C12 C17 C16 177.29(10)
